data_4514953
loop_
_publ_author_name
'Chaudhari, Prakash D.'
'Hong, Bor-Cherng'
'Wen, Chao-Lin'
'Lee, Gene-Hsiang'

_publ_section_title
;
 Asymmetric Synthesis of Spirocyclopentane Oxindoles Containing Four
 Consecutive Stereocenters and Quaternary \a-Nitro Esters via
 Organocatalytic Enantioselective Michael-Michael Cascade Reactions.
;
_journal_issue 1
_journal_name_full 'ACS omega'
_journal_page_first 655
_journal_page_last 667
_journal_paper_doi 10.1021/acsomega.8b03049
_journal_volume 4
_journal_year 2019
_chemical_absolute_configuration ad
_chemical_formula_sum 'C23.5 H23.5 Cl1.5 N3 O7'
_chemical_formula_weight 513.13
_space_group_crystal_system orthorhombic
_space_group_IT_number 18
_space_group_name_Hall 'P 2 2ab'
_space_group_name_H-M_alt 'P 21 21 2'
_symmetry_space_group_name_Hall 'P 2 2ab'
_symmetry_space_group_name_H-M 'P 21 21 2'
_atom_sites_solution_hydrogens geom
_audit_creation_method SHELXL-2014/7
_cell_angle_alpha 90
_cell_angle_beta 90
_cell_angle_gamma 90
_cell_formula_units_Z 4
_cell_length_a 12.1872(3)
_cell_length_b 19.6134(4)
_cell_length_c 10.1516(2)
_cell_measurement_reflns_used 9988
_cell_measurement_temperature 200(2)
_cell_measurement_theta_max 74.61
_cell_measurement_theta_min 3.63
_cell_volume 2426.56(9)
_computing_cell_refinement 'Bruker SAINT'
_computing_data_collection 'Bruker APEX3'
_computing_data_reduction 'Bruker SAINT'
_computing_molecular_graphics 'Bruker SHELXTL'
_computing_publication_material 'Bruker SHELXTL'
_computing_structure_refinement 'SHELXL-2014/7 (Sheldrick, 2014)'
_computing_structure_solution 'SHELXS-97 (Sheldrick 2008)'
_diffrn_ambient_temperature 200(2)
_diffrn_measured_fraction_theta_full 0.991
_diffrn_measured_fraction_theta_max 0.992
_diffrn_measurement_device_type 'Bruker D8 VENTURE'
_diffrn_measurement_method '\f and \w scans'
_diffrn_radiation_type CuK\a
_diffrn_radiation_wavelength 1.54178
_diffrn_reflns_av_R_equivalents 0.0179
_diffrn_reflns_av_unetI/netI 0.0227
_diffrn_reflns_Laue_measured_fraction_full 0.991
_diffrn_reflns_Laue_measured_fraction_max 0.992
_diffrn_reflns_limit_h_max 15
_diffrn_reflns_limit_h_min -14
_diffrn_reflns_limit_k_max 24
_diffrn_reflns_limit_k_min -24
_diffrn_reflns_limit_l_max 12
_diffrn_reflns_limit_l_min -12
_diffrn_reflns_number 15293
_diffrn_reflns_point_group_measured_fraction_full 0.992
_diffrn_reflns_point_group_measured_fraction_max 0.991
_diffrn_reflns_theta_full 67.679
_diffrn_reflns_theta_max 74.649
_diffrn_reflns_theta_min 4.271
_exptl_absorpt_coefficient_mu 2.330
_exptl_absorpt_correction_T_max 0.7538
_exptl_absorpt_correction_T_min 0.6161
_exptl_absorpt_correction_type multi-scan
_exptl_absorpt_process_details 'SADABS (Bruker, 2016)'
_exptl_crystal_colour colourless
_exptl_crystal_density_diffrn 1.405
_exptl_crystal_description block
_exptl_crystal_F_000 1068
_exptl_crystal_size_max 0.195
_exptl_crystal_size_mid 0.190
_exptl_crystal_size_min 0.147
_refine_diff_density_max 0.462
_refine_diff_density_min -0.404
_refine_diff_density_rms 0.044
_refine_ls_abs_structure_details
; 
 Flack x determined using 2047 quotients [(I+)-(I-)]/[(I+)+(I-)] 
 (Parsons, Flack and Wagner, Acta Cryst. B69 (2013) 249-259). 
;
_refine_ls_abs_structure_Flack 0.026(6)
_refine_ls_extinction_method none
_refine_ls_goodness_of_fit_ref 1.048
_refine_ls_hydrogen_treatment constr
_refine_ls_matrix_type full
_refine_ls_number_parameters 343
_refine_ls_number_reflns 4944
_refine_ls_number_restraints 19
_refine_ls_restrained_S_all 1.171
_refine_ls_R_factor_all 0.0503
_refine_ls_R_factor_gt 0.0494
_refine_ls_shift/su_max 0.000
_refine_ls_shift/su_mean 0.000
_refine_ls_structure_factor_coef Fsqd
_refine_ls_weighting_details 'w=1/[\s^2^(Fo^2^)+(0.0971P)^2^+0.5088P] where P=(Fo^2^+2Fc^2^)/3'
_refine_ls_weighting_scheme calc
_refine_ls_wR_factor_gt 0.1426
_refine_ls_wR_factor_ref 0.1448
_reflns_Friedel_coverage 0.762
_reflns_Friedel_fraction_full 0.993
_reflns_Friedel_fraction_max 0.990
_reflns_number_gt 4822
_reflns_number_total 4944
_reflns_threshold_expression 'I > 2\s(I)'
_cod_data_source_file ao8b03049_si_005.cif
_cod_data_source_block ic18855
_cod_original_formula_sum 'C23.50 H23.50 Cl1.50 N3 O7'
_cod_database_code 4514953
_shelx_shelxl_version_number 2014/7
_shelx_space_group_comment
; 
The symmetry employed for this shelxl refinement is uniquely defined 
by the following loop, which should always be used as a source of 
symmetry information in preference to the above space-group names. 
They are only intended as comments. 
;
_shelx_estimated_absorpt_t_min 0.659
_shelx_estimated_absorpt_t_max 0.726

loop_
_space_group_symop_operation_xyz
'x, y, z'
'-x, -y, z'
'-x+1/2, y+1/2, -z'
'x+1/2, -y+1/2, -z'

loop_
_atom_site_label
_atom_site_type_symbol
_atom_site_fract_x
_atom_site_fract_y
_atom_site_fract_z
_atom_site_U_iso_or_equiv
_atom_site_adp_type
_atom_site_occupancy
_atom_site_site_symmetry_order
_atom_site_calc_flag
_atom_site_refinement_flags_posn
_atom_site_refinement_flags_adp
_atom_site_refinement_flags_occupancy
_atom_site_disorder_assembly
_atom_site_disorder_group
O1 O 0.52742(18) 0.09874(13) 0.4862(3) 0.0634(7) Uani 1 1 d . . . . .
O2 O 0.05439(15) 0.07963(12) 0.2897(2) 0.0497(5) Uani 1 1 d . . . . .
O3 O 0.15121(16) 0.06351(11) 0.10451(19) 0.0472(5) Uani 1 1 d . . . . .
O4 O 0.21668(19) -0.06646(12) 0.1779(3) 0.0570(6) Uani 1 1 d . . . . .
O5 O 0.38050(17) -0.02521(14) 0.1907(3) 0.0607(6) Uani 1 1 d . . . . .
O6 O 0.1037(10) -0.0510(4) 0.6482(18) 0.111(3) Uani 0.684(10) 1 d D . P A 1
O7 O 0.1681(8) -0.1518(3) 0.6117(8) 0.123(2) Uani 0.684(10) 1 d D U P A 1
O6' O 0.076(2) -0.0653(12) 0.638(5) 0.111(3) Uani 0.316(10) 1 d D . P A 2
O7' O 0.2149(13) -0.1214(9) 0.6636(17) 0.123(2) Uani 0.316(10) 1 d D . P A 2
N1 N 0.4315(3) 0.18200(14) 0.5979(3) 0.0560(7) Uani 1 1 d . . . . .
N2 N 0.28325(18) -0.02418(12) 0.2158(2) 0.0411(5) Uani 1 1 d . . . . .
N3 N 0.1533(3) -0.09184(16) 0.5854(3) 0.0650(8) Uani 1 1 d D . . . .
C1 C 0.4429(3) 0.12605(15) 0.5185(3) 0.0495(7) Uani 1 1 d . . . . .
C2 C 0.3262(2) 0.10267(13) 0.4793(3) 0.0397(5) Uani 1 1 d . . . . .
C3 C 0.32656(19) 0.08879(13) 0.3283(3) 0.0361(5) Uani 1 1 d . . . . .
H3 H 0.3973 0.0642 0.3129 0.043 Uiso 1 1 calc R U . . .
C4 C 0.23740(18) 0.03340(12) 0.3045(2) 0.0334(5) Uani 1 1 d . . . . .
C5 C 0.2098(2) 0.00453(13) 0.4437(2) 0.0363(5) Uani 1 1 d . . . . .
H5 H 0.1404 0.0269 0.4738 0.044 Uiso 1 1 calc R U . . .
C6 C 0.3028(2) 0.03063(14) 0.5317(3) 0.0408(5) Uani 1 1 d . . . . .
H6A H 0.3685 0.0012 0.5238 0.049 Uiso 1 1 calc R U . . .
H6B H 0.2796 0.0321 0.6251 0.049 Uiso 1 1 calc R U . . .
C7 C 0.2543(3) 0.15692(13) 0.5424(3) 0.0453(6) Uani 1 1 d . . . . .
C8 C 0.3223(3) 0.20108(15) 0.6133(3) 0.0537(7) Uani 1 1 d . . . . .
C9 C 0.2828(5) 0.25401(18) 0.6897(4) 0.0712(11) Uani 1 1 d . . . . .
H9 H 0.3311 0.2834 0.7361 0.085 Uiso 1 1 calc R U . . .
C10 C 0.1701(5) 0.26253(18) 0.6959(4) 0.0752(12) Uani 1 1 d . . . . .
H10 H 0.1406 0.2988 0.7470 0.090 Uiso 1 1 calc R U . . .
C11 C 0.0998(4) 0.2194(2) 0.6294(4) 0.0661(9) Uani 1 1 d . . . . .
H11 H 0.0227 0.2258 0.6355 0.079 Uiso 1 1 calc R U . . .
C12 C 0.1426(3) 0.16576(15) 0.5522(3) 0.0524(7) Uani 1 1 d . . . . .
H12 H 0.0943 0.1358 0.5070 0.063 Uiso 1 1 calc R U . . .
C13 C 0.3324(2) 0.14933(13) 0.2357(3) 0.0383(5) Uani 1 1 d . . . . .
C14 C 0.2524(3) 0.19964(15) 0.2300(3) 0.0504(7) Uani 1 1 d . . . . .
H14 H 0.1903 0.1968 0.2863 0.061 Uiso 1 1 calc R U . . .
C15 C 0.2619(3) 0.25392(16) 0.1435(3) 0.0560(7) Uani 1 1 d . . . . .
H15 H 0.2060 0.2876 0.1402 0.067 Uiso 1 1 calc R U . . .
C16 C 0.3517(3) 0.2593(2) 0.0624(4) 0.0649(9) Uani 1 1 d . . . . .
H16 H 0.3571 0.2959 0.0014 0.078 Uiso 1 1 calc R U . . .
C17 C 0.4334(3) 0.2116(3) 0.0700(4) 0.0778(12) Uani 1 1 d . . . . .
H17 H 0.4973 0.2162 0.0171 0.093 Uiso 1 1 calc R U . . .
C18 C 0.4231(3) 0.1561(2) 0.1555(4) 0.0591(8) Uani 1 1 d . . . . .
H18 H 0.4793 0.1226 0.1584 0.071 Uiso 1 1 calc R U . . .
C19 C 0.13502(19) 0.06031(13) 0.2321(3) 0.0374(5) Uani 1 1 d . . . . .
C20 C 0.0645(3) 0.0948(2) 0.0263(3) 0.0610(8) Uani 1 1 d . . . . .
H20A H 0.0531 0.1427 0.0543 0.073 Uiso 1 1 calc R U . . .
H20B H -0.0053 0.0697 0.0386 0.073 Uiso 1 1 calc R U . . .
C21 C 0.0981(5) 0.0925(4) -0.1125(4) 0.0960(16) Uani 1 1 d . . . . .
H21A H 0.1666 0.1179 -0.1237 0.144 Uiso 1 1 calc R U . . .
H21B H 0.0407 0.1130 -0.1674 0.144 Uiso 1 1 calc R U . . .
H21C H 0.1093 0.0450 -0.1391 0.144 Uiso 1 1 calc R U . . .
C22 C 0.1924(2) -0.07206(14) 0.4510(3) 0.0449(6) Uani 1 1 d . . . . .
H22A H 0.1376 -0.0861 0.3844 0.054 Uiso 1 1 calc R U . . .
H22B H 0.2622 -0.0958 0.4314 0.054 Uiso 1 1 calc R U . . .
C23 C 0.5243(4) 0.2149(2) 0.6626(4) 0.0775(13) Uani 1 1 d . . . . .
H23A H 0.5927 0.1937 0.6328 0.116 Uiso 1 1 calc R U . . .
H23B H 0.5174 0.2095 0.7583 0.116 Uiso 1 1 calc R U . . .
H23C H 0.5250 0.2635 0.6403 0.116 Uiso 1 1 calc R U . . .
C24 C 0.4838(9) -0.0160(4) 0.9050(7) 0.101(4) Uani 0.5 1 d D . P B -1
H24 H 0.4825 -0.0061 1.0016 0.121 Uiso 0.5 1 calc R U P B -1
Cl1 Cl 0.5951(3) -0.06726(17) 0.8705(3) 0.0994(8) Uani 0.5 1 d D . P B -1
Cl2 Cl 0.3646(3) -0.06118(18) 0.8625(3) 0.1085(9) Uani 0.5 1 d D . P B -1
Cl3 Cl 0.5002(6) 0.0606(2) 0.8188(5) 0.1535(15) Uani 0.5 1 d D U P B -1

loop_
_atom_site_aniso_label
_atom_site_aniso_U_11
_atom_site_aniso_U_22
_atom_site_aniso_U_33
_atom_site_aniso_U_23
_atom_site_aniso_U_13
_atom_site_aniso_U_12
O1 0.0424(11) 0.0662(14) 0.0817(17) 0.0060(13) -0.0204(11) -0.0074(10)
O2 0.0322(8) 0.0645(12) 0.0523(11) 0.0030(9) -0.0017(8) 0.0113(9)
O3 0.0418(10) 0.0615(11) 0.0382(9) 0.0051(8) -0.0091(8) 0.0061(9)
O4 0.0550(12) 0.0512(11) 0.0648(13) -0.0161(10) 0.0016(10) -0.0043(9)
O5 0.0366(10) 0.0787(15) 0.0669(14) -0.0191(12) 0.0060(10) 0.0122(10)
O6 0.159(8) 0.081(5) 0.093(4) 0.008(4) 0.067(6) -0.025(4)
O7 0.162(5) 0.087(3) 0.120(4) 0.056(3) 0.021(3) 0.000(3)
O6' 0.159(8) 0.081(5) 0.093(4) 0.008(4) 0.067(6) -0.025(4)
O7' 0.162(5) 0.087(3) 0.120(4) 0.056(3) 0.021(3) 0.000(3)
N1 0.0719(17) 0.0520(13) 0.0443(13) 0.0018(11) -0.0128(13) -0.0224(13)
N2 0.0374(10) 0.0446(11) 0.0414(11) -0.0020(9) -0.0010(9) 0.0067(9)
N3 0.0643(17) 0.0659(16) 0.0648(18) 0.0252(15) 0.0033(15) -0.0127(14)
C1 0.0510(15) 0.0487(14) 0.0487(15) 0.0106(12) -0.0170(13) -0.0124(13)
C2 0.0409(12) 0.0404(12) 0.0378(12) 0.0044(10) -0.0076(10) -0.0032(10)
C3 0.0286(10) 0.0398(11) 0.0397(12) 0.0038(9) -0.0032(9) 0.0012(9)
C4 0.0267(10) 0.0383(11) 0.0353(11) 0.0001(9) -0.0011(8) 0.0027(8)
C5 0.0325(11) 0.0406(11) 0.0360(11) 0.0038(10) -0.0018(9) 0.0017(9)
C6 0.0426(13) 0.0397(12) 0.0402(12) 0.0071(10) -0.0086(10) -0.0024(10)
C7 0.0650(17) 0.0374(12) 0.0334(11) 0.0054(10) -0.0003(12) -0.0010(12)
C8 0.082(2) 0.0415(13) 0.0376(13) 0.0053(11) -0.0050(14) -0.0134(14)
C9 0.118(3) 0.0500(17) 0.0458(16) -0.0042(14) 0.0048(19) -0.012(2)
C10 0.128(4) 0.0480(16) 0.0502(18) -0.0051(14) 0.012(2) 0.009(2)
C11 0.090(3) 0.0588(18) 0.0493(17) 0.0032(14) 0.0133(17) 0.0205(18)
C12 0.0680(19) 0.0479(14) 0.0412(14) 0.0017(12) 0.0034(13) 0.0099(14)
C13 0.0347(11) 0.0443(12) 0.0358(12) 0.0037(10) 0.0003(10) -0.0014(10)
C14 0.0508(14) 0.0479(14) 0.0527(16) 0.0099(12) 0.0119(13) 0.0077(12)
C15 0.0673(19) 0.0463(15) 0.0545(17) 0.0120(13) 0.0073(15) 0.0074(14)
C16 0.073(2) 0.069(2) 0.0529(17) 0.0232(16) 0.0027(16) -0.0066(17)
C17 0.061(2) 0.103(3) 0.069(2) 0.036(2) 0.0216(18) 0.001(2)
C18 0.0446(15) 0.078(2) 0.0547(17) 0.0177(16) 0.0108(13) 0.0090(15)
C19 0.0309(11) 0.0415(12) 0.0398(12) 0.0023(10) -0.0055(9) 0.0028(9)
C20 0.0568(18) 0.071(2) 0.0554(18) 0.0143(16) -0.0235(15) 0.0055(16)
C21 0.105(3) 0.133(4) 0.050(2) 0.028(3) -0.022(2) 0.004(3)
C22 0.0405(13) 0.0426(13) 0.0516(15) 0.0052(11) -0.0045(11) -0.0061(10)
C23 0.090(3) 0.087(3) 0.055(2) 0.0026(19) -0.0175(19) -0.046(2)
C24 0.179(13) 0.081(9) 0.042(3) -0.004(3) 0.003(6) -0.018(8)
Cl1 0.122(2) 0.1065(18) 0.0696(13) 0.0031(12) 0.0169(14) 0.0006(16)
Cl2 0.128(2) 0.111(2) 0.0863(16) 0.0047(14) -0.0150(16) -0.0118(18)
Cl3 0.241(4) 0.097(2) 0.122(3) 0.021(2) -0.027(3) -0.014(3)

loop_
_atom_type_symbol
_atom_type_description
_atom_type_scat_dispersion_real
_atom_type_scat_dispersion_imag
_atom_type_scat_source
C C 0.0181 0.0091 'International Tables Vol C Tables 4.2.6.8 and 6.1.1.4'
H H 0.0000 0.0000 'International Tables Vol C Tables 4.2.6.8 and 6.1.1.4'
N N 0.0311 0.0180 'International Tables Vol C Tables 4.2.6.8 and 6.1.1.4'
O O 0.0492 0.0322 'International Tables Vol C Tables 4.2.6.8 and 6.1.1.4'
Cl Cl 0.3639 0.7018 'International Tables Vol C Tables 4.2.6.8 and 6.1.1.4'

loop_
_geom_angle_atom_site_label_1
_geom_angle_atom_site_label_2
_geom_angle_atom_site_label_3
_geom_angle
C19 O3 C20 116.7(2)
C1 N1 C8 112.2(2)
C1 N1 C23 122.8(4)
C8 N1 C23 124.9(3)
O5 N2 O4 124.8(2)
O5 N2 C4 119.1(2)
O4 N2 C4 116.0(2)
O6 N3 O7 127.4(8)
O6' N3 O7' 113(3)
O6 N3 C22 118.5(8)
O6' N3 C22 123(2)
O7 N3 C22 113.8(5)
O7' N3 C22 120.9(8)
O1 C1 N1 127.1(3)
O1 C1 C2 125.7(3)
N1 C1 C2 107.2(3)
C7 C2 C6 113.0(2)
C7 C2 C1 102.4(2)
C6 C2 C1 110.8(2)
C7 C2 C3 122.6(2)
C6 C2 C3 100.4(2)
C1 C2 C3 107.6(2)
C13 C3 C4 118.9(2)
C13 C3 C2 118.3(2)
C4 C3 C2 105.9(2)
C19 C4 N2 105.38(19)
C19 C4 C3 113.62(19)
N2 C4 C3 110.35(18)
C19 C4 C5 112.43(19)
N2 C4 C5 109.86(19)
C3 C4 C5 105.26(19)
C22 C5 C6 113.9(2)
C22 C5 C4 115.7(2)
C6 C5 C4 104.3(2)
C5 C6 C2 104.1(2)
C12 C7 C8 118.1(3)
C12 C7 C2 133.6(3)
C8 C7 C2 108.0(3)
C9 C8 N1 126.7(3)
C9 C8 C7 123.2(4)
N1 C8 C7 110.1(3)
C8 C9 C10 117.5(4)
C11 C10 C9 121.3(4)
C10 C11 C12 119.9(4)
C7 C12 C11 120.0(3)
C18 C13 C14 118.0(3)
C18 C13 C3 118.6(2)
C14 C13 C3 123.3(2)
C15 C14 C13 120.9(3)
C16 C15 C14 120.4(3)
C17 C16 C15 119.6(3)
C16 C17 C18 120.1(3)
C13 C18 C17 120.9(3)
O2 C19 O3 125.9(2)
O2 C19 C4 122.5(2)
O3 C19 C4 111.4(2)
O3 C20 C21 107.9(3)
N3 C22 C5 110.2(3)
Cl1 C24 Cl3 108.0(6)
Cl1 C24 Cl2 107.8(4)
Cl3 C24 Cl2 113.9(6)

loop_
_geom_bond_atom_site_label_1
_geom_bond_atom_site_label_2
_geom_bond_distance
O1 C1 1.206(4)
O2 C19 1.204(3)
O3 C19 1.312(3)
O3 C20 1.458(3)
O4 N2 1.222(3)
O5 N2 1.212(3)
O6 N3 1.189(8)
O7 N3 1.219(6)
O6' N3 1.200(13)
O7' N3 1.237(11)
N1 C1 1.369(4)
N1 C8 1.391(5)
N1 C23 1.457(4)
N2 C4 1.548(3)
N3 C22 1.496(4)
C1 C2 1.546(4)
C2 C7 1.520(4)
C2 C6 1.537(4)
C2 C3 1.557(4)
C3 C13 1.516(3)
C3 C4 1.555(3)
C4 C19 1.541(3)
C4 C5 1.559(3)
C5 C22 1.519(4)
C5 C6 1.531(3)
C7 C12 1.376(5)
C7 C8 1.398(4)
C8 C9 1.383(5)
C9 C10 1.384(8)
C10 C11 1.381(7)
C11 C12 1.411(5)
C13 C18 1.379(4)
C13 C14 1.389(4)
C14 C15 1.385(4)
C15 C16 1.374(5)
C16 C17 1.368(6)
C17 C18 1.398(5)
C20 C21 1.469(6)
C24 Cl1 1.725(11)
C24 Cl3 1.750(8)
C24 Cl2 1.756(9)
